data_7228403
loop_
_publ_author_name
'Trzebiatowska, Monika'
'Zarychta, Bartosz'
'Pikul, Adam'
'maczka, miroslaw'
'Peksa, Paula'
'Poprawski, Ryszard'

_publ_section_title
;
 Polar metal-formate frameworks templated with 1,2-diaminoethane-water
 assemblies showing ferromagnetic and ferroelectric properties
;
_journal_name_full 'Phys. Chem. Chem. Phys.'
_journal_paper_doi 10.1039/C7CP02301D
_journal_year 2017
_chemical_formula_sum 'C8 H18 N2 Ni2 O13'
_chemical_formula_weight 467.66
_chemical_name_systematic
;
 ?
;
_space_group_crystal_system hexagonal
_space_group_IT_number 182
_space_group_name_Hall 'P 6c 2c'
_space_group_name_H-M_alt 'P 63 2 2'
_symmetry_space_group_name_Hall 'P 6c 2c'
_symmetry_space_group_name_H-M 'P 63 2 2'
_atom_sites_solution_hydrogens difmap
_audit_creation_method SHELXL-2013
_audit_update_record
;
2017-03-13 deposited with the CCDC.
2017-06-06 downloaded from the CCDC.
;
_cell_angle_alpha 90
_cell_angle_beta 90
_cell_angle_gamma 120
_cell_formula_units_Z 1
_cell_length_a 8.0241(4)
_cell_length_b 8.0241(4)
_cell_length_c 7.3421(4)
_cell_measurement_reflns_used 2838
_cell_measurement_temperature 295
_cell_measurement_theta_max 26.957
_cell_measurement_theta_min 4.038
_cell_volume 409.40(4)
_computing_cell_refinement 'CrysAlis RED (Oxford Diffraction, 2007)'
_computing_data_collection 'CrysAlis CCD (Oxford Diffraction, 2007)'
_computing_data_reduction 'CrysAlis RED (Oxford Diffraction, 2007)'
_computing_molecular_graphics 'SHELXTL (Sheldrick, 2008)'
_computing_structure_refinement 'SHELXL-2013 (Sheldrick, 2013)'
_computing_structure_solution 'SHELXS-2013 (Sheldrick, 2013)'
_diffrn_ambient_temperature 295
_diffrn_detector_area_resol_mean 10.4508
_diffrn_measured_fraction_theta_full 0.978
_diffrn_measured_fraction_theta_max 0.981
_diffrn_measurement_device '4-circle kappa geometry goniometer'
_diffrn_measurement_device_type 'Oxford Diffraction Xcalibur System'
_diffrn_measurement_method \w--scan
_diffrn_radiation_monochromator graphite
_diffrn_radiation_source 'Enhance (Mo) X-ray Source'
_diffrn_radiation_type MoK\a
_diffrn_radiation_wavelength 0.71073
_diffrn_reflns_av_R_equivalents 0.0360
_diffrn_reflns_av_unetI/netI 0.0227
_diffrn_reflns_Laue_measured_fraction_full 0.978
_diffrn_reflns_Laue_measured_fraction_max 0.981
_diffrn_reflns_limit_h_max 9
_diffrn_reflns_limit_h_min -9
_diffrn_reflns_limit_k_max 10
_diffrn_reflns_limit_k_min -10
_diffrn_reflns_limit_l_max 9
_diffrn_reflns_limit_l_min -9
_diffrn_reflns_number 2838
_diffrn_reflns_point_group_measured_fraction_full 0.984
_diffrn_reflns_point_group_measured_fraction_max 0.987
_diffrn_reflns_theta_full 25.242
_diffrn_reflns_theta_max 26.957
_diffrn_reflns_theta_min 4.038
_diffrn_standards_decay_% 0
_diffrn_standards_interval_count 0
_diffrn_standards_interval_time 0
_diffrn_standards_number 0
_exptl_absorpt_coefficient_mu 2.371
_exptl_absorpt_correction_type none
_exptl_crystal_colour green
_exptl_crystal_density_diffrn 1.897
_exptl_crystal_density_method 'not measured'
_exptl_crystal_description block
_exptl_crystal_F_000 240
_exptl_crystal_size_max 0.205
_exptl_crystal_size_mid 0.160
_exptl_crystal_size_min 0.128
_refine_diff_density_max 0.258
_refine_diff_density_min -0.180
_refine_diff_density_rms 0.044
_refine_ls_abs_structure_details
;
 Flack x determined using 85 quotients [(I+)-(I-)]/[(I+)+(I-)]
 (Parsons and Flack (2004), Acta Cryst. A60, s61).
;
_refine_ls_abs_structure_Flack 0.10(2)
_refine_ls_extinction_method none
_refine_ls_goodness_of_fit_ref 1.183
_refine_ls_hydrogen_treatment mixed
_refine_ls_matrix_type full
_refine_ls_number_parameters 46
_refine_ls_number_reflns 301
_refine_ls_number_restraints 31
_refine_ls_restrained_S_all 1.159
_refine_ls_R_factor_all 0.0247
_refine_ls_R_factor_gt 0.0222
_refine_ls_shift/su_max 0.000
_refine_ls_shift/su_mean 0.000
_refine_ls_structure_factor_coef Fsqd
_refine_ls_weighting_details 'w=1/[\s^2^(Fo^2^)+(0.0191P)^2^+0.1039P] where P=(Fo^2^+2Fc^2^)/3'
_refine_ls_weighting_scheme calc
_refine_ls_wR_factor_gt 0.0451
_refine_ls_wR_factor_ref 0.0455
_reflns_Friedel_coverage 0.440
_reflns_Friedel_fraction_full 1.000
_reflns_Friedel_fraction_max 1.000
_reflns_number_gt 288
_reflns_number_total 301
_reflns_threshold_expression 'I > 2\s(I)'
_cod_data_source_file c7cp02301d2.cif
_cod_data_source_block 4_Ni_eda
_cod_original_cell_volume 409.40(5)
_cod_database_code 7228403
_shelx_space_group_comment
;
The symmetry employed for this shelxl refinement is uniquely defined
by the following loop, which should always be used as a source of
symmetry information in preference to the above space-group names.
They are only intended as comments.
;
_shelxl_version_number 2013-4

loop_
_space_group_symop_operation_xyz
'x, y, z'
'-y, x-y, z'
'-x+y, -x, z'
'-x, -y, z+1/2'
'y, -x+y, z+1/2'
'x-y, x, z+1/2'
'y, x, -z'
'x-y, -y, -z'
'-x, -x+y, -z'
'-y, -x, -z+1/2'
'-x+y, y, -z+1/2'
'x, x-y, -z+1/2'

loop_
_atom_site_label
_atom_site_type_symbol
_atom_site_fract_x
_atom_site_fract_y
_atom_site_fract_z
_atom_site_U_iso_or_equiv
_atom_site_adp_type
_atom_site_occupancy
_atom_site_site_symmetry_order
_atom_site_calc_flag
_atom_site_refinement_flags_posn
_atom_site_refinement_flags_adp
_atom_site_refinement_flags_occupancy
Ni0 Ni 0.6667 0.3333 0.2500 0.0194(2) Uani 1 6 d S T P
O1 O 0.4490(3) 0.3238(3) 0.4074(2) 0.0335(5) Uani 1 1 d . . .
C1 C 0.4554(5) 0.4554(5) 0.5000 0.0314(10) Uani 1 2 d S T P
N21 N 0.079(5) -0.066(5) 0.289(2) 0.044(4) Uani 0.1667 1 d . U P
H1 H 0.582(7) 0.582(7) 0.5000 0.08(2) Uiso 1 2 d S . P
H21A H 0.0397 -0.0320 0.3925 0.123 Uiso 0.1667 1 d R U P
H21B H 0.0341 -0.1921 0.2900 0.123 Uiso 0.1667 1 d R U P
H21C H 0.2098 -0.0023 0.2900 0.123 Uiso 0.1667 1 d R U P
C21 C 0.0000 0.0000 0.1016(19) 0.065(3) Uani 0.5 3 d DS TU P
H21D H 0.032(13) 0.129(4) 0.138(16) 0.079 Uiso 0.1667 1 d D U P
H21E H -0.128(5) -0.044(11) 0.150(12) 0.079 Uiso 0.1667 1 d D U P
OW O 0.0000 0.101(3) 0.5000 0.045(5) Uani 0.1667 2 d DS TU P
HW1 H 0.0000 0.0000 0.530(12) 0.054 Uiso 0.25 3 d DS U P
HW2 H -0.07(4) 0.12(3) 0.58(3) 0.054 Uiso 0.0833 1 d D U P

loop_
_atom_site_aniso_label
_atom_site_aniso_U_11
_atom_site_aniso_U_22
_atom_site_aniso_U_33
_atom_site_aniso_U_23
_atom_site_aniso_U_13
_atom_site_aniso_U_12
Ni0 0.0155(3) 0.0155(3) 0.0271(4) 0.000 0.000 0.00774(14)
O1 0.0284(13) 0.0316(11) 0.0422(11) -0.0083(13) 0.0078(11) 0.0161(11)
C1 0.0235(18) 0.0235(18) 0.049(3) -0.0049(11) 0.0049(11) 0.013(2)
N21 0.040(7) 0.043(8) 0.059(10) 0.004(7) 0.008(7) 0.028(5)
C21 0.065(4) 0.065(4) 0.066(7) 0.000 0.000 0.032(2)
OW 0.039(9) 0.035(7) 0.062(9) 0.003(4) 0.006(8) 0.019(4)

loop_
_atom_type_symbol
_atom_type_description
_atom_type_scat_dispersion_real
_atom_type_scat_dispersion_imag
_atom_type_scat_source
C C 0.0033 0.0016 'International Tables Vol C Tables 4.2.6.8 and 6.1.1.4'
H H 0.0000 0.0000 'International Tables Vol C Tables 4.2.6.8 and 6.1.1.4'
N N 0.0061 0.0033 'International Tables Vol C Tables 4.2.6.8 and 6.1.1.4'
O O 0.0106 0.0060 'International Tables Vol C Tables 4.2.6.8 and 6.1.1.4'
Ni Ni 0.3393 1.1124 'International Tables Vol C Tables 4.2.6.8 and 6.1.1.4'

loop_
_geom_angle_atom_site_label_1
_geom_angle_atom_site_label_2
_geom_angle_atom_site_label_3
_geom_angle
_geom_angle_site_symmetry_1
_geom_angle_site_symmetry_3
O1 Ni0 O1 85.73(11) 11_655 2_655
O1 Ni0 O1 90.99(12) 11_655 3_665
O1 Ni0 O1 91.70(8) 2_655 3_665
O1 Ni0 O1 91.70(8) 11_655 12
O1 Ni0 O1 90.99(12) 2_655 12
O1 Ni0 O1 176.33(12) 3_665 12
O1 Ni0 O1 91.70(8) 11_655 10_665
O1 Ni0 O1 176.33(12) 2_655 10_665
O1 Ni0 O1 85.73(11) 3_665 10_665
O1 Ni0 O1 91.70(8) 12 10_665
O1 Ni0 O1 176.33(12) 11_655 .
O1 Ni0 O1 91.70(8) 2_655 .
O1 Ni0 O1 91.70(8) 3_665 .
O1 Ni0 O1 85.73(11) 12 .
O1 Ni0 O1 90.99(12) 10_665 .
C1 O1 Ni0 127.2(2) . .
O1 C1 O1 126.8(4) . 7_556
O1 C1 H1 116.6(2) . .
O1 C1 H1 116.6(2) 7_556 .
N21 N21 C21 127(2) 10 10
N21 N21 OW 169(2) 10 3
C21 N21 OW 42.6(9) 10 3
N21 N21 C21 37.1(13) 10 .
C21 N21 C21 92.1(11) 10 .
OW N21 C21 131.6(12) 3 .
N21 N21 N21 84(5) 10 3
C21 N21 N21 47.4(6) 10 3
OW N21 N21 87.6(9) 3 3
C21 N21 N21 59.1(4) . 3
N21 N21 N21 95(3) 10 2
C21 N21 N21 47.4(6) 10 2
OW N21 N21 74.4(10) 3 2
C21 N21 N21 59.1(4) . 2
N21 N21 N21 60.001(2) 3 2
N21 N21 N21 77(4) 10 12
C21 N21 N21 64.8(15) 10 12
OW N21 N21 92.4(15) 3 12
C21 N21 N21 43.4(9) . 12
N21 N21 N21 64(2) 3 12
N21 N21 N21 18.6(12) 2 12
N21 N21 N21 68(3) 10 11
C21 N21 N21 61.5(15) 10 11
OW N21 N21 103.5(16) 3 11
C21 N21 N21 41.8(9) . 11
N21 N21 N21 17.7(9) 3 11
N21 N21 N21 59(2) 2 11
N21 N21 N21 56.8(3) 12 11
N21 N21 H21A 144.4 10 .
C21 N21 H21A 17.6 10 .
OW N21 H21A 26.4 3 .
C21 N21 H21A 109.7 . .
N21 N21 H21A 61.3 3 .
N21 N21 H21A 60.9 2 .
N21 N21 H21A 79.3 12 .
N21 N21 H21A 77.1 11 .
N21 N21 H21B 82.8 10 .
C21 N21 H21B 117.2 10 .
OW N21 H21B 106.1 3 .
C21 N21 H21B 111.3 . .
N21 N21 H21B 96.4 3 .
N21 N21 H21B 156.4 2 .
N21 N21 H21B 153.1 12 .
N21 N21 H21B 99.1 11 .
H21A N21 H21B 109.0 . .
N21 N21 H21C 99.5 10 .
C21 N21 H21C 115.1 10 .
OW N21 H21C 84.1 3 .
C21 N21 H21C 109.8 . .
N21 N21 H21C 153.6 3 .
N21 N21 H21C 93.6 2 .
N21 N21 H21C 90.9 12 .
N21 N21 H21C 146.7 11 .
H21A N21 H21C 107.0 . .
H21B N21 H21C 110.0 . .
OW C21 OW 79.2(15) 6_554 4_554
OW C21 OW 79.2(15) 6_554 5_554
OW C21 OW 79.2(15) 4_554 5_554
OW C21 N21 84.8(11) 6_554 11
OW C21 N21 116.8(15) 4_554 11
OW C21 N21 154.8(17) 5_554 11
OW C21 N21 116.8(15) 6_554 12
OW C21 N21 154.8(17) 4_554 12
OW C21 N21 84.8(11) 5_554 12
N21 C21 N21 85.3(12) 11 12
OW C21 N21 154.8(17) 6_554 10
OW C21 N21 84.8(11) 4_554 10
OW C21 N21 116.8(15) 5_554 10
N21 C21 N21 85.3(12) 11 10
N21 C21 N21 85.3(12) 12 10
OW C21 C21 47.4(10) 6_554 7
OW C21 C21 47.4(10) 4_554 7
OW C21 C21 47.4(10) 5_554 7
N21 C21 C21 128.6(8) 11 7
N21 C21 C21 128.6(8) 12 7
N21 C21 C21 128.6(8) 10 7
OW C21 N21 121.5(13) 6_554 2
OW C21 N21 159.0(15) 4_554 2
OW C21 N21 100.3(10) 5_554 2
N21 C21 N21 72(2) 11 2
N21 C21 N21 15.5(12) 12 2
N21 C21 N21 77(2) 10 2
C21 C21 N21 143.6(5) 7 2
OW C21 N21 159.0(15) 6_554 .
OW C21 N21 100.3(10) 4_554 .
OW C21 N21 121.5(13) 5_554 .
N21 C21 N21 77(2) 11 .
N21 C21 N21 72(2) 12 .
N21 C21 N21 15.5(12) 10 .
C21 C21 N21 143.6(5) 7 .
N21 C21 N21 61.9(9) 2 .
OW C21 N21 100.3(10) 6_554 3
OW C21 N21 121.5(13) 4_554 3
OW C21 N21 159.0(15) 5_554 3
N21 C21 N21 15.5(12) 11 3
N21 C21 N21 77(2) 12 3
N21 C21 N21 72(2) 10 3
C21 C21 N21 143.6(5) 7 3
N21 C21 N21 61.9(9) 2 3
N21 C21 N21 61.9(9) . 3
OW C21 H21D 90(8) 6_554 .
OW C21 H21D 151(6) 4_554 .
OW C21 H21D 72(5) 5_554 .
N21 C21 H21D 88(5) 11 .
N21 C21 H21D 28(8) 12 .
N21 C21 H21D 113(8) 10 .
C21 C21 H21D 106(7) 7 .
N21 C21 H21D 39(8) 2 .
N21 C21 H21D 100(8) . .
N21 C21 H21D 87(5) 3 .
OW C21 H21E 67(6) 6_554 .
OW C21 H21E 112(4) 4_554 .
OW C21 H21E 140(7) 5_554 .
N21 C21 H21E 18(7) 11 .
N21 C21 H21E 93(5) 12 .
N21 C21 H21E 102(7) 10 .
C21 C21 H21E 112(6) 7 .
N21 C21 H21E 82(5) 2 .
N21 C21 H21E 95(7) . .
N21 C21 H21E 34(6) 3 .
H21D C21 H21E 87.4(2) . .
C21 OW C21 85(2) 10 4
C21 OW OW 50.4(8) 10 2
C21 OW OW 50.4(8) 4 2
C21 OW OW 50.4(8) 10 3
C21 OW OW 50.4(8) 4 3
OW OW OW 60.0 2 3
C21 OW N21 133.6(19) 10 7_556
C21 OW N21 52.6(8) 4 7_556
OW OW N21 84.6(14) 2 7_556
OW OW N21 101.0(8) 3 7_556
C21 OW N21 52.6(8) 10 2
C21 OW N21 133.6(19) 4 2
OW OW N21 101.0(8) 2 2
OW OW N21 84.6(14) 3 2
N21 OW N21 174(2) 7_556 2
C21 OW HW1 58(7) 10 .
C21 OW HW1 27(6) 4 .
OW OW HW1 33(3) 2 .
OW OW HW1 33(3) 3 .
N21 OW HW1 78(5) 7_556 .
N21 OW HW1 108(7) 2 .
C21 OW HW2 144(10) 10 .
C21 OW HW2 83(8) 4 .
OW OW HW2 97(10) 2 .
OW OW HW2 134(10) 3 .
N21 OW HW2 33(10) 7_556 .
N21 OW HW2 142(10) 2 .
HW1 OW HW2 106(4) . .

loop_
_geom_bond_atom_site_label_1
_geom_bond_atom_site_label_2
_geom_bond_distance
_geom_bond_site_symmetry_2
Ni0 O1 2.0633(19) 11_655
Ni0 O1 2.0633(19) 2_655
Ni0 O1 2.0633(19) 3_665
Ni0 O1 2.0633(19) 12
Ni0 O1 2.0633(19) 10_665
Ni0 O1 2.0633(19) .
O1 C1 1.235(3) .
C1 O1 1.235(3) 7_556
C1 H1 1.02(6) .
N21 N21 0.57(3) 10
N21 C21 1.294(16) 10
N21 OW 1.622(17) 3
N21 C21 1.705(19) .
N21 N21 1.75(2) 3
N21 N21 1.75(2) 2
N21 N21 1.79(4) 12
N21 N21 1.89(4) 11
N21 H21A 0.9194 .
N21 H21B 0.8858 .
N21 H21C 0.9084 .
C21 OW 1.102(16) 6_554
C21 OW 1.102(16) 4_554
C21 OW 1.102(16) 5_554
C21 N21 1.294(16) 11
C21 N21 1.294(16) 12
C21 N21 1.294(16) 10
C21 C21 1.49(3) 7
C21 N21 1.705(19) 2
C21 N21 1.705(19) 3
C21 H21D 0.9700(14) .
C21 H21E 0.9700(14) .
OW C21 1.102(16) 10
OW C21 1.102(16) 4
OW OW 1.40(4) 2
OW OW 1.40(4) 3
OW N21 1.622(17) 7_556
OW N21 1.622(18) 2
OW HW1 0.841(14) .
OW HW2 0.841(14) .

loop_
_geom_hbond_atom_site_label_D
_geom_hbond_atom_site_label_H
_geom_hbond_atom_site_label_A
_geom_hbond_distance_DH
_geom_hbond_distance_HA
_geom_hbond_distance_DA
_geom_hbond_angle_DHA
_geom_hbond_site_symmetry_A
C1 H1 O1 1.02(6) 2.57(2) 3.130(3) 114.1(12) 3_665
C1 H1 O1 1.02(6) 2.57(2) 3.130(3) 114.1(12) 9_666
C1 H1 OW 1.02(6) 2.54(6) 3.56(2) 180.000(4) 2_665
N21 H21A OW 0.92 1.49 2.339(19) 152.4 .
N21 H21A OW 0.92 1.26 2.04(2) 139.2 2
N21 H21B O1 0.89 2.00 2.80(3) 150.1 3
N21 H21C O1 0.91 2.50 3.17(4) 131.4 .
N21 H21C O1 0.91 2.21 2.95(3) 138.2 12
C21 H21D O1 0.9700(14) 2.48(9) 3.221(2) 133(9) 11
C21 H21D N21 0.9700(14) 1.13(12) 1.705(19) 109(10) 2
C21 H21D OW 0.9700(14) 2.67(11) 3.035(16) 103(8) .
OW HW1 N21 0.841(14) 2.15(8) 2.76(2) 130(7) 5
OW HW1 N21 0.841(14) 1.67(7) 2.339(19) 135(7) 9_556
OW HW2 O1 0.841(14) 2.4(3) 2.785(11) 106(22) 2
OW HW2 O1 0.841(14) 2.7(3) 3.194(2) 121(26) 9_556

loop_
_geom_torsion_atom_site_label_1
_geom_torsion_atom_site_label_2
_geom_torsion_atom_site_label_3
_geom_torsion_atom_site_label_4
_geom_torsion
_geom_torsion_site_symmetry_1
_geom_torsion_site_symmetry_4
Ni0 O1 C1 O1 179.32(19) . 7_556
N21 N21 C21 OW 93(11) 10 6_554
C21 N21 C21 OW -70(4) 10 6_554
OW N21 C21 OW -87(5) 3 6_554
N21 N21 C21 OW -34(4) 3 6_554
N21 N21 C21 OW -105(4) 2 6_554
N21 N21 C21 OW -118(3) 12 6_554
N21 N21 C21 OW -29(3) 11 6_554
N21 N21 C21 OW 7(11) 10 4_554
C21 N21 C21 OW -156.0(16) 10 4_554
OW N21 C21 OW -174(3) 3 4_554
N21 N21 C21 OW -120.4(16) 3 4_554
N21 N21 C21 OW 168.3(16) 2 4_554
N21 N21 C21 OW 155.3(16) 12 4_554
N21 N21 C21 OW -115.4(16) 11 4_554
N21 N21 C21 OW -77(12) 10 5_554
C21 N21 C21 OW 120.4(18) 10 5_554
OW N21 C21 OW 103(3) 3 5_554
N21 N21 C21 OW 156.1(18) 3 5_554
N21 N21 C21 OW 84.8(17) 2 5_554
N21 N21 C21 OW 71.8(19) 12 5_554
N21 N21 C21 OW 161(2) 11 5_554
N21 N21 C21 N21 122(10) 10 11
C21 N21 C21 N21 -41(3) 10 11
OW N21 C21 N21 -58(4) 3 11
N21 N21 C21 N21 -5(3) 3 11
N21 N21 C21 N21 -76(3) 2 11
N21 N21 C21 N21 -89.3(9) 12 11
N21 N21 C21 N21 -149(10) 10 12
C21 N21 C21 N21 49(3) 10 12
OW N21 C21 N21 31(4) 3 12
N21 N21 C21 N21 84(3) 3 12
N21 N21 C21 N21 13(3) 2 12
N21 N21 C21 N21 89.3(9) 11 12
C21 N21 C21 N21 -163(13) 10 10
OW N21 C21 N21 179(14) 3 10
N21 N21 C21 N21 -127(13) 3 10
N21 N21 C21 N21 162(13) 2 10
N21 N21 C21 N21 149(10) 12 10
N21 N21 C21 N21 -122(10) 11 10
N21 N21 C21 C21 -17(13) 10 7
C21 N21 C21 C21 180.000(9) 10 7
OW N21 C21 C21 162.3(14) 3 7
N21 N21 C21 C21 -144.34(19) 3 7
N21 N21 C21 C21 144.34(19) 2 7
N21 N21 C21 C21 131(3) 12 7
N21 N21 C21 C21 -139(3) 11 7
N21 N21 C21 N21 -162(13) 10 2
C21 N21 C21 N21 35.66(19) 10 2
OW N21 C21 N21 17.9(15) 3 2
N21 N21 C21 N21 71.3(4) 3 2
N21 N21 C21 N21 -13(3) 12 2
N21 N21 C21 N21 76(3) 11 2
N21 N21 C21 N21 127(13) 10 3
C21 N21 C21 N21 -35.66(19) 10 3
OW N21 C21 N21 -53.4(13) 3 3
N21 N21 C21 N21 -71.3(4) 2 3
N21 N21 C21 N21 -84(3) 12 3
N21 N21 C21 N21 5(3) 11 3
